data_4342744
loop_
_publ_author_name
'Mesbah, Adel'
'Prakash, Jai'
'Beard, Jessica C.'
'Leb\`egue, S\'ebastien'
'Malliakas, Christos D.'
'Ibers, James A.'

_publ_section_title
;
 Syntheses, Crystal Structures, Optical and Theoretical Studies of the
 Actinide Thiophosphates SrU(PS4)2, BaU(PS4)2, and SrTh(PS4)2.
;
_journal_issue 6
_journal_name_full 'Inorganic chemistry'
_journal_page_first 2970
_journal_page_last 2975
_journal_paper_doi 10.1021/acs.inorgchem.5b00071
_journal_volume 54
_journal_year 2015
_chemical_formula_sum 'P2 S8 Sr U'
_chemical_formula_weight 644.07
_chemical_name_common SrUP2S8
_space_group_crystal_system tetragonal
_space_group_IT_number 135
_space_group_name_Hall '-P 4c 2ab'
_space_group_name_H-M_alt 'P 42/m b c'
_symmetry_space_group_name_Hall '-P 4c 2ab'
_symmetry_space_group_name_H-M 'P 42/m b c'
_atom_sites_solution_primary direct
_atom_sites_solution_secondary difmap
_audit_creation_method SHELXL-2014/6
_cell_angle_alpha 90
_cell_angle_beta 90
_cell_angle_gamma 90
_cell_formula_units_Z 4
_cell_length_a 10.9717(2)
_cell_length_b 10.9717(2)
_cell_length_c 9.5734(2)
_cell_measurement_reflns_used 4889
_cell_measurement_temperature 100(2)
_cell_measurement_theta_max 30.40
_cell_measurement_theta_min 3.71
_cell_volume 1152.43(4)
_computing_cell_refinement 'Bruker SAINT'
_computing_data_collection 'Bruker APEX2'
_computing_data_reduction 'Bruker SAINT'
_computing_molecular_graphics 'Bruker SHELXTL'
_computing_publication_material 'Bruker SHELXTL'
_computing_structure_refinement 'SHELXL-2014/6 (Sheldrick, 2014)'
_computing_structure_solution 'SHELXL-2012/1 (Sheldrick, 2012)'
_diffrn_ambient_temperature 100(2)
_diffrn_measured_fraction_theta_full 0.996
_diffrn_measured_fraction_theta_max 0.998
_diffrn_measurement_device_type 'Bruker APEX-II CCD'
_diffrn_measurement_method '\f and \w scans'
_diffrn_radiation_type MoK\a
_diffrn_radiation_wavelength 0.71073
_diffrn_reflns_av_R_equivalents 0.0253
_diffrn_reflns_av_unetI/netI 0.0092
_diffrn_reflns_Laue_measured_fraction_full 0.996
_diffrn_reflns_Laue_measured_fraction_max 0.998
_diffrn_reflns_limit_h_max 15
_diffrn_reflns_limit_h_min -15
_diffrn_reflns_limit_k_max 15
_diffrn_reflns_limit_k_min -15
_diffrn_reflns_limit_l_max 8
_diffrn_reflns_limit_l_min -13
_diffrn_reflns_number 14645
_diffrn_reflns_point_group_measured_fraction_full 0.996
_diffrn_reflns_point_group_measured_fraction_max 0.998
_diffrn_reflns_theta_full 25.242
_diffrn_reflns_theta_max 30.532
_diffrn_reflns_theta_min 3.714
_diffrn_source 'fine-focus sealed tube'
_exptl_absorpt_coefficient_mu 20.331
_exptl_absorpt_correction_T_max 0.73216
_exptl_absorpt_correction_T_min 0.29529
_exptl_absorpt_correction_type numerical
_exptl_absorpt_process_details 'face indexed (SADABS; Sheldrick, 2012/1)'
_exptl_crystal_colour Orange
_exptl_crystal_density_diffrn 3.712
_exptl_crystal_density_meas ?
_exptl_crystal_density_method 'not measured'
_exptl_crystal_description Needle
_exptl_crystal_F_000 1152
_exptl_crystal_size_max 0.144
_exptl_crystal_size_mid 0.031
_exptl_crystal_size_min 0.023
_refine_diff_density_max 0.675
_refine_diff_density_min -0.555
_refine_diff_density_rms 0.137
_refine_ls_extinction_coef 0.00019(5)
_refine_ls_extinction_expression Fc^*^=kFc[1+0.001xFc^2^\l^3^/sin(2\q)]^-1/4^
_refine_ls_extinction_method SHELXL
_refine_ls_goodness_of_fit_ref 1.281
_refine_ls_hydrogen_treatment undef
_refine_ls_matrix_type full
_refine_ls_number_parameters 34
_refine_ls_number_reflns 930
_refine_ls_number_restraints 0
_refine_ls_restrained_S_all 1.281
_refine_ls_R_factor_all 0.0178
_refine_ls_R_factor_gt 0.0126
_refine_ls_shift/su_max 0.000
_refine_ls_shift/su_mean 0.000
_refine_ls_structure_factor_coef Fsqd
_refine_ls_weighting_details 'w=1/[\s^2^(Fo^2^)+(0.0127P)^2^] where P=(1.0000Fo^2^+0.0000Fc^2^)'
_refine_ls_weighting_scheme calc
_refine_ls_wR_factor_gt 0.0279
_refine_ls_wR_factor_ref 0.0296
_reflns_Friedel_coverage 0.000
_reflns_number_gt 805
_reflns_number_total 930
_reflns_threshold_expression 'I > 2\s(I)'
_cod_data_source_file ic5b00071_si_001.cif
_cod_data_source_block SrUP2S8
_cod_depositor_comments
;
The following automatic conversions were performed:

'_exptl_crystal_density_meas' value 'not measured' was changed to '?'
- the value is perceived as not measured.

Automatic conversion script
Id: cif_fix_values 3143 2015-03-26 13:38:13Z robertas 
;
_cod_original_cell_volume 1152.43(5)
_cod_database_code 4342744
_shelx_space_group_comment
;
The symmetry employed for this shelxl refinement is uniquely defined
by the following loop, which should always be used as a source of
symmetry information in preference to the above space-group names.
They are only intended as comments.
;
_shelxl_version_number 2014/6

loop_
_space_group_symop_operation_xyz
'x, y, z'
'-y, x, z+1/2'
'-x, -y, z'
'y, -x, z+1/2'
'x+1/2, -y+1/2, -z'
'-x+1/2, y+1/2, -z'
'y+1/2, x+1/2, -z+1/2'
'-y+1/2, -x+1/2, -z+1/2'
'-x, -y, -z'
'y, -x, -z-1/2'
'x, y, -z'
'-y, x, -z-1/2'
'-x-1/2, y-1/2, z'
'x-1/2, -y-1/2, z'
'-y-1/2, -x-1/2, z-1/2'
'y-1/2, x-1/2, z-1/2'

loop_
_atom_site_label
_atom_site_type_symbol
_atom_site_fract_x
_atom_site_fract_y
_atom_site_fract_z
_atom_site_U_iso_or_equiv
_atom_site_adp_type
_atom_site_occupancy
_atom_site_site_symmetry_order
_atom_site_calc_flag
_atom_site_refinement_flags_posn
_atom_site_refinement_flags_adp
_atom_site_refinement_flags_occupancy
U1 U 0.0000 0.0000 0.2500 0.00461(5) Uani 1 4 d S T P
Sr1 Sr 0.0000 0.5000 0.2500 0.00650(8) Uani 1 4 d S T P
P1 P 0.03525(6) 0.23717(6) 0.0000 0.00506(13) Uani 1 2 d S T P
S1 S 0.23154(4) 0.07144(4) 0.32491(4) 0.00705(9) Uani 1 1 d . . .
S2 S 0.13578(6) 0.07830(6) 0.0000 0.00573(13) Uani 1 2 d S T P
S3 S 0.13659(6) 0.38865(6) 0.0000 0.00719(13) Uani 1 2 d S T P

loop_
_atom_site_aniso_label
_atom_site_aniso_U_11
_atom_site_aniso_U_22
_atom_site_aniso_U_33
_atom_site_aniso_U_23
_atom_site_aniso_U_13
_atom_site_aniso_U_12
U1 0.00511(6) 0.00511(6) 0.00362(7) 0.000 0.000 0.000
Sr1 0.00709(11) 0.00709(11) 0.00532(16) 0.000 0.000 -0.00018(13)
P1 0.0058(3) 0.0060(3) 0.0034(3) 0.000 0.000 0.0005(2)
S1 0.0066(2) 0.0088(2) 0.00576(19) 0.00257(16) -0.00007(16) -0.00081(17)
S2 0.0060(3) 0.0068(3) 0.0044(3) 0.000 0.000 0.0011(2)
S3 0.0074(3) 0.0066(3) 0.0076(3) 0.000 0.000 -0.0009(2)

loop_
_atom_type_symbol
_atom_type_description
_atom_type_scat_dispersion_real
_atom_type_scat_dispersion_imag
_atom_type_scat_source
P P 0.1023 0.0942 'International Tables Vol C Tables 4.2.6.8 and 6.1.1.4'
S S 0.1246 0.1234 'International Tables Vol C Tables 4.2.6.8 and 6.1.1.4'
Sr Sr -1.5307 3.2498 'International Tables Vol C Tables 4.2.6.8 and 6.1.1.4'
U U -9.6767 9.6646 'International Tables Vol C Tables 4.2.6.8 and 6.1.1.4'

loop_
_geom_angle_atom_site_label_1
_geom_angle_atom_site_label_2
_geom_angle_atom_site_label_3
_geom_angle
_geom_angle_site_symmetry_1
_geom_angle_site_symmetry_3
S1 U1 S1 149.807(17) . 3
S1 U1 S1 93.890(4) . 10_556
S1 U1 S1 93.890(4) 3 10_556
S1 U1 S1 93.889(5) . 12_556
S1 U1 S1 93.890(4) 3 12_556
S1 U1 S1 149.806(17) 10_556 12_556
S1 U1 S2 70.256(14) . .
S1 U1 S2 139.538(14) 3 .
S1 U1 S2 85.040(15) 10_556 .
S1 U1 S2 70.332(15) 12_556 .
S1 U1 S2 139.538(14) . 9
S1 U1 S2 70.256(14) 3 9
S1 U1 S2 70.333(16) 10_556 9
S1 U1 S2 85.040(15) 12_556 9
S2 U1 S2 71.40(2) . 9
S1 U1 S2 85.040(15) . 2
S1 U1 S2 70.333(15) 3 2
S1 U1 S2 139.539(14) 10_556 2
S1 U1 S2 70.256(14) 12_556 2
S2 U1 S2 131.262(13) . 2
S2 U1 S2 131.262(13) 9 2
S1 U1 S2 70.333(15) . 10_556
S1 U1 S2 85.040(15) 3 10_556
S1 U1 S2 70.256(14) 10_556 10_556
S1 U1 S2 139.539(14) 12_556 10_556
S2 U1 S2 131.263(13) . 10_556
S2 U1 S2 131.262(13) 9 10_556
S2 U1 S2 71.40(2) 2 10_556
S3 Sr1 S3 172.70(2) . 7_455
S3 Sr1 S3 77.87(2) . 9_565
S3 Sr1 S3 102.61(2) 7_455 9_565
S3 Sr1 S3 102.61(2) . 15_666
S3 Sr1 S3 77.87(2) 7_455 15_666
S3 Sr1 S3 172.70(2) 9_565 15_666
S3 Sr1 S1 79.593(14) . 13_665
S3 Sr1 S1 94.211(14) 7_455 13_665
S3 Sr1 S1 122.478(14) 9_565 13_665
S3 Sr1 S1 64.548(15) 15_666 13_665
S3 Sr1 S1 64.547(15) . 12_556
S3 Sr1 S1 122.478(14) 7_455 12_556
S3 Sr1 S1 94.211(14) 9_565 12_556
S3 Sr1 S1 79.592(14) 15_666 12_556
S1 Sr1 S1 121.559(17) 13_665 12_556
S3 Sr1 S1 94.212(14) . 10_566
S3 Sr1 S1 79.592(14) 7_455 10_566
S3 Sr1 S1 64.548(15) 9_565 10_566
S3 Sr1 S1 122.478(14) 15_666 10_566
S1 Sr1 S1 65.263(16) 13_665 10_566
S1 Sr1 S1 153.519(15) 12_556 10_566
S3 Sr1 S1 122.477(14) . 14_565
S3 Sr1 S1 64.548(15) 7_455 14_565
S3 Sr1 S1 79.592(14) 9_565 14_565
S3 Sr1 S1 94.211(14) 15_666 14_565
S1 Sr1 S1 153.519(15) 13_665 14_565
S1 Sr1 S1 65.263(16) 12_556 14_565
S1 Sr1 S1 121.559(17) 10_566 14_565
S3 Sr1 Sr1 141.066(10) . 9_566
S3 Sr1 Sr1 38.935(10) 7_455 9_566
S3 Sr1 Sr1 141.065(10) 9_565 9_566
S3 Sr1 Sr1 38.935(10) 15_666 9_566
S1 Sr1 Sr1 76.759(8) 13_665 9_566
S1 Sr1 Sr1 103.241(8) 12_556 9_566
S1 Sr1 Sr1 103.241(8) 10_566 9_566
S1 Sr1 Sr1 76.759(8) 14_565 9_566
S3 Sr1 Sr1 38.934(10) . 9_565
S3 Sr1 Sr1 141.065(10) 7_455 9_565
S3 Sr1 Sr1 38.935(10) 9_565 9_565
S3 Sr1 Sr1 141.065(10) 15_666 9_565
S1 Sr1 Sr1 103.241(8) 13_665 9_565
S1 Sr1 Sr1 76.759(8) 12_556 9_565
S1 Sr1 Sr1 76.759(8) 10_566 9_565
S1 Sr1 Sr1 103.241(8) 14_565 9_565
Sr1 Sr1 Sr1 180.0 9_566 9_565
S3 P1 S1 110.08(3) . 2_554
S3 P1 S1 110.08(3) . 12_556
S1 P1 S1 110.07(4) 2_554 12_556
S3 P1 S2 113.89(4) . .
S1 P1 S2 106.29(3) 2_554 .
S1 P1 S2 106.29(3) 12_556 .
P1 S1 U1 94.50(2) 10_556 .
P1 S1 Sr1 90.92(2) 10_556 10_556
U1 S1 Sr1 137.472(16) . 10_556
P1 S2 U1 88.627(19) . 9
P1 S2 U1 88.627(19) . .
U1 S2 U1 108.60(2) 9 .
P1 S3 Sr1 93.39(2) . 9_565
P1 S3 Sr1 93.39(2) . .
Sr1 S3 Sr1 102.13(2) 9_565 .

loop_
_geom_bond_atom_site_label_1
_geom_bond_atom_site_label_2
_geom_bond_distance
_geom_bond_site_symmetry_2
U1 S1 2.7535(5) .
U1 S1 2.7536(5) 3
U1 S1 2.7536(5) 10_556
U1 S1 2.7536(5) 12_556
U1 S2 2.9471(4) .
U1 S2 2.9471(4) 9
U1 S2 2.9471(4) 2
U1 S2 2.9471(4) 10_556
Sr1 S3 3.0768(4) .
Sr1 S3 3.0768(4) 7_455
Sr1 S3 3.0768(4) 9_565
Sr1 S3 3.0768(4) 15_666
Sr1 S1 3.1312(5) 13_665
Sr1 S1 3.1312(5) 12_556
Sr1 S1 3.1312(5) 10_566
Sr1 S1 3.1312(5) 14_565
Sr1 Sr1 4.78670(9) 9_566
Sr1 Sr1 4.78670(10) 9_565
P1 S3 1.9996(9) .
P1 S1 2.0454(6) 2_554
P1 S1 2.0454(6) 12_556
P1 S2 2.0627(10) .
S1 P1 2.0454(6) 10_556
S1 Sr1 3.1312(5) 10_556
S2 U1 2.9471(4) 9
S3 Sr1 3.0768(4) 9_565
